data_7063132
loop_
_publ_author_name
'Bakija, Marija'
'Peri\'c, Berislav'
'Kirin, Sre\'cko I.'

_publ_section_title
;
 Oxazoline amino acid bioconjugates: one-pot synthesis and analysis of
 supramolecular interactions
;
_journal_issue 19
_journal_name_full 'New Journal of Chemistry'
_journal_page_first 8702
_journal_page_last 8719
_journal_paper_doi 10.1039/D4NJ00995A
_journal_volume 48
_journal_year 2024
_chemical_absolute_configuration syn
_chemical_formula_moiety 'C24 H24 N2 O4'
_chemical_formula_sum 'C24 H24 N2 O4'
_chemical_formula_weight 404.45
_space_group_crystal_system monoclinic
_space_group_IT_number 5
_space_group_name_Hall 'C 2y'
_space_group_name_H-M_alt 'C 1 2 1'
_atom_sites_solution_hydrogens mixed
_atom_sites_solution_primary direct
_atom_sites_solution_secondary difmap
_audit_creation_method SHELXL-2018/3
_audit_update_record
;
2024-03-27 deposited with the CCDC.	2024-04-04 downloaded from the CCDC.
;
_cell_angle_alpha 90
_cell_angle_beta 111.246(12)
_cell_angle_gamma 90
_cell_formula_units_Z 4
_cell_length_a 20.892(2)
_cell_length_b 4.9926(3)
_cell_length_c 21.517(2)
_cell_measurement_reflns_used 2738
_cell_measurement_temperature 293(2)
_cell_measurement_theta_max 75.4330
_cell_measurement_theta_min 4.2210
_cell_volume 2091.8(4)
_computing_cell_refinement 'CrysAlisPro 1.171.39.46 (Rigaku OD, 2018)'
_computing_data_collection 'CrysAlisPro 1.171.39.46 (Rigaku OD, 2018)'
_computing_data_reduction 'CrysAlisPro 1.171.39.46 (Rigaku OD, 2018)'
_computing_molecular_graphics
;
ORTEP-3 (Farrugia, 1997), Mercury (C. F. Macrae et al., 2020)
;
_computing_publication_material
;
'SHELXL-2018/3 (Sheldrick, 2018), CrysAlisPro 1.171.41.115a (Rigaku OD, 2021)'
;
_computing_structure_refinement 'SHELXL-2018/3 (Sheldrick, 2018)'
_computing_structure_solution 'SHELXT 2018/2 (Sheldrick, 2018)'
_diffrn_ambient_temperature 293(2)
_diffrn_detector_area_resol_mean 10.4323
_diffrn_measured_fraction_theta_full 1.000
_diffrn_measured_fraction_theta_max 0.979
_diffrn_measurement_device_type 'Xcalibur, Ruby, Nova'
_diffrn_measurement_method '\w scans'
_diffrn_radiation_type CuK\a
_diffrn_radiation_wavelength 1.54184
_diffrn_reflns_av_R_equivalents 0.0849
_diffrn_reflns_av_unetI/netI 0.0667
_diffrn_reflns_Laue_measured_fraction_full 1.000
_diffrn_reflns_Laue_measured_fraction_max 0.979
_diffrn_reflns_limit_h_max 26
_diffrn_reflns_limit_h_min -20
_diffrn_reflns_limit_k_max 6
_diffrn_reflns_limit_k_min -6
_diffrn_reflns_limit_l_max 26
_diffrn_reflns_limit_l_min -27
_diffrn_reflns_number 11420
_diffrn_reflns_point_group_measured_fraction_full 0.901
_diffrn_reflns_point_group_measured_fraction_max 0.871
_diffrn_reflns_theta_full 67.684
_diffrn_reflns_theta_max 77.035
_diffrn_reflns_theta_min 4.269
_diffrn_source 'micro-focus sealed X-ray tube'
_exptl_absorpt_coefficient_mu 0.714
_exptl_absorpt_correction_T_max 1.00000
_exptl_absorpt_correction_T_min 0.30629
_exptl_absorpt_correction_type multi-scan
_exptl_absorpt_process_details
;
CrysAlisPro 1.171.39.46 (Rigaku Oxford Diffraction, 2018)
Empirical absorption correction using spherical harmonics,
 implemented in SCALE3 ABSPACK scaling algorithm.
;
_exptl_crystal_colour colourless
_exptl_crystal_density_diffrn 1.284
_exptl_crystal_description needle
_exptl_crystal_F_000 856
_exptl_crystal_size_max 0.2
_exptl_crystal_size_mid 0.07
_exptl_crystal_size_min 0.05
_refine_diff_density_max 0.217
_refine_diff_density_min -0.222
_refine_diff_density_rms 0.043
_refine_ls_abs_structure_details
;
 Flack x determined using 765 quotients [(I+)-(I-)]/[(I+)+(I-)]
 (Parsons, Flack and Wagner, Acta Cryst. B69 (2013) 249-259).
;
_refine_ls_abs_structure_Flack -0.2(4)
_refine_ls_extinction_method none
_refine_ls_goodness_of_fit_ref 1.060
_refine_ls_hydrogen_treatment mixed
_refine_ls_matrix_type full
_refine_ls_number_parameters 281
_refine_ls_number_reflns 3874
_refine_ls_number_restraints 1
_refine_ls_restrained_S_all 1.060
_refine_ls_R_factor_all 0.0844
_refine_ls_R_factor_gt 0.0671
_refine_ls_shift/su_max 0.000
_refine_ls_shift/su_mean 0.000
_refine_ls_structure_factor_coef Fsqd
_refine_ls_weighting_details 'w=1/[\s^2^(Fo^2^)+(0.0862P)^2^+0.5380P] where P=(Fo^2^+2Fc^2^)/3'
_refine_ls_weighting_scheme calc
_refine_ls_wR_factor_gt 0.1677
_refine_ls_wR_factor_ref 0.1950
_reflns_Friedel_coverage 0.590
_reflns_Friedel_fraction_full 0.775
_reflns_Friedel_fraction_max 0.734
_reflns_number_gt 2974
_reflns_number_total 3874
_reflns_threshold_expression 'I > 2\s(I)'
_cod_data_source_file d4nj00995a6.cif
_cod_data_source_block 4m5
_cod_depositor_comments 'Adding full bibliography for 7063124--7063134.cif.'
_cod_original_sg_symbol_H-M 'C 2'
_cod_database_code 7063132
_shelx_shelxl_version_number 2018/3
_shelx_space_group_comment
;
The symmetry employed for this shelxl refinement is uniquely defined
by the following loop, which should always be used as a source of
symmetry information in preference to the above space-group names.
They are only intended as comments.
;

loop_
_space_group_symop_operation_xyz
'x, y, z'
'-x, y, -z'
'x+1/2, y+1/2, z'
'-x+1/2, y+1/2, -z'

loop_
_atom_site_label
_atom_site_type_symbol
_atom_site_fract_x
_atom_site_fract_y
_atom_site_fract_z
_atom_site_U_iso_or_equiv
_atom_site_adp_type
_atom_site_occupancy
_atom_site_site_symmetry_order
_atom_site_calc_flag
_atom_site_refinement_flags_posn
_atom_site_refinement_flags_adp
_atom_site_refinement_flags_occupancy
_atom_site_disorder_assembly
_atom_site_disorder_group
C1 C 0.1184(2) 0.4466(9) 0.2613(2) 0.0495(9) Uani 1 1 d . . . . .
C2 C 0.1757(2) 0.3502(9) 0.2495(2) 0.0488(9) Uani 1 1 d . . . . .
H2 H 0.201086 0.209503 0.275015 0.059 Uiso 1 1 calc R U . . .
C3 C 0.1948(2) 0.4632(9) 0.2000(2) 0.0483(9) Uani 1 1 d . . . . .
C4 C 0.1542(2) 0.6610(11) 0.1589(2) 0.0556(10) Uani 1 1 d . . . . .
H4 H 0.166493 0.734313 0.125070 0.067 Uiso 1 1 calc R U . . .
C5 C 0.0955(3) 0.7491(13) 0.1684(3) 0.0643(13) Uani 1 1 d . . . . .
H5 H 0.067933 0.879305 0.140429 0.077 Uiso 1 1 calc R U . . .
C6 C 0.0780(2) 0.6428(10) 0.2195(2) 0.0553(10) Uani 1 1 d . . . . .
H6 H 0.038745 0.703315 0.225866 0.066 Uiso 1 1 calc R U . . .
CC1 C 0.1009(2) 0.3376(9) 0.3174(2) 0.0484(9) Uani 1 1 d . . . . .
OC1 O 0.1041(2) 0.0983(7) 0.3314(2) 0.0639(9) Uani 1 1 d . . . . .
NB1 N 0.0808(2) 0.5230(8) 0.3522(2) 0.0564(9) Uani 1 1 d . . . . .
HB1 H 0.088(3) 0.693(16) 0.346(3) 0.066(16) Uiso 1 1 d . . . . .
C1B1 C 0.0556(2) 0.4504(10) 0.4047(2) 0.0511(9) Uani 1 1 d . . . . .
H1B1 H 0.032953 0.275792 0.393394 0.061 Uiso 1 1 calc R U . . .
C2B1 C 0.0013(3) 0.6569(10) 0.4046(2) 0.0580(11) Uani 1 1 d . . . . .
H2BB H -0.017584 0.605629 0.437972 0.070 Uiso 1 1 calc R U . . .
H2BA H 0.023406 0.829551 0.417470 0.070 Uiso 1 1 calc R U . . .
OB1 O -0.0528(2) 0.6842(8) 0.34304(19) 0.0673(9) Uani 1 1 d . . . . .
HOB1 H -0.070042 0.537041 0.330388 0.101 Uiso 1 1 calc R U . . .
C3B1 C 0.1109(2) 0.4281(10) 0.4729(2) 0.0538(10) Uani 1 1 d . . . . .
C4B1 C 0.1043(3) 0.2469(12) 0.5189(3) 0.0641(12) Uani 1 1 d . . . . .
H4B1 H 0.065340 0.139194 0.506978 0.077 Uiso 1 1 calc R U . . .
C5B1 C 0.1537(4) 0.2211(17) 0.5819(3) 0.0843(17) Uani 1 1 d . . . . .
H5B1 H 0.147866 0.098545 0.611987 0.101 Uiso 1 1 calc R U . . .
C6B1 C 0.2116(4) 0.3777(17) 0.5999(4) 0.091(2) Uani 1 1 d . . . . .
H6B1 H 0.245719 0.358532 0.641769 0.109 Uiso 1 1 calc R U . . .
C7B1 C 0.2188(3) 0.5626(18) 0.5558(4) 0.096(2) Uani 1 1 d . . . . .
H7B1 H 0.257762 0.670146 0.568245 0.116 Uiso 1 1 calc R U . . .
C8B1 C 0.1685(3) 0.5916(13) 0.4925(3) 0.0751(15) Uani 1 1 d . . . . .
H8B1 H 0.173615 0.720425 0.463415 0.090 Uiso 1 1 calc R U . . .
CC2 C 0.2598(2) 0.3729(8) 0.1917(2) 0.0501(9) Uani 1 1 d . . . . .
OC2 O 0.2763(2) 0.1354(7) 0.1964(3) 0.0786(13) Uani 1 1 d . . . . .
NB2 N 0.29636(19) 0.5682(7) 0.1779(2) 0.0510(9) Uani 1 1 d . . . . .
HB2 H 0.286(3) 0.754(15) 0.181(3) 0.068(17) Uiso 1 1 d . . . . .
C1B2 C 0.3634(2) 0.5185(9) 0.1739(2) 0.0506(10) Uani 1 1 d . . . . .
H1B2 H 0.375406 0.330866 0.185889 0.061 Uiso 1 1 calc R U . . .
C2B2 C 0.4167(2) 0.6939(11) 0.2252(3) 0.0579(11) Uani 1 1 d . . . . .
H2BD H 0.462146 0.641351 0.227458 0.069 Uiso 1 1 calc R U . . .
H2BC H 0.409559 0.878883 0.210502 0.069 Uiso 1 1 calc R U . . .
OB2 O 0.4136(2) 0.6758(8) 0.28926(19) 0.0729(10) Uani 1 1 d . . . . .
HOB2 H 0.426007 0.526094 0.304597 0.109 Uiso 1 1 calc R U . . .
C3B2 C 0.3653(2) 0.5638(10) 0.1054(3) 0.0543(10) Uani 1 1 d . . . . .
C4B2 C 0.4069(3) 0.4078(15) 0.0831(3) 0.0784(17) Uani 1 1 d . . . . .
H4B2 H 0.431387 0.267171 0.109417 0.094 Uiso 1 1 calc R U . . .
C5B2 C 0.4130(4) 0.457(2) 0.0222(4) 0.097(2) Uani 1 1 d . . . . .
H5B2 H 0.442480 0.352891 0.008537 0.116 Uiso 1 1 calc R U . . .
C6B2 C 0.3753(4) 0.6599(18) -0.0186(3) 0.092(2) Uani 1 1 d . . . . .
H6B2 H 0.380664 0.698975 -0.058712 0.110 Uiso 1 1 calc R U . . .
C7B2 C 0.3305(4) 0.8006(18) 0.0011(4) 0.094(2) Uani 1 1 d . . . . .
H7B2 H 0.302688 0.929240 -0.027283 0.113 Uiso 1 1 calc R U . . .
C8B2 C 0.3254(3) 0.7562(14) 0.0627(3) 0.0766(16) Uani 1 1 d . . . . .
H8B2 H 0.294768 0.857113 0.075356 0.092 Uiso 1 1 calc R U . . .

loop_
_atom_site_aniso_label
_atom_site_aniso_U_11
_atom_site_aniso_U_22
_atom_site_aniso_U_33
_atom_site_aniso_U_23
_atom_site_aniso_U_13
_atom_site_aniso_U_12
C1 0.055(2) 0.050(2) 0.052(2) -0.0006(19) 0.0300(19) -0.0014(17)
C2 0.058(2) 0.0412(18) 0.057(2) 0.0011(18) 0.033(2) 0.0045(17)
C3 0.053(2) 0.047(2) 0.053(2) -0.0003(18) 0.0277(19) -0.0011(16)
C4 0.062(2) 0.062(3) 0.052(2) 0.008(2) 0.032(2) 0.006(2)
C5 0.058(3) 0.077(3) 0.064(3) 0.018(3) 0.029(2) 0.018(2)
C6 0.056(2) 0.061(3) 0.057(3) 0.007(2) 0.031(2) 0.0078(19)
CC1 0.057(2) 0.0407(19) 0.058(2) -0.0013(18) 0.033(2) -0.0020(16)
OC1 0.088(2) 0.0424(17) 0.079(2) 0.0051(15) 0.051(2) 0.0010(15)
NB1 0.081(3) 0.043(2) 0.062(2) -0.0014(16) 0.047(2) -0.0049(17)
C1B1 0.066(2) 0.049(2) 0.051(2) 0.0001(18) 0.035(2) -0.0060(18)
C2B1 0.075(3) 0.054(2) 0.053(2) 0.001(2) 0.033(2) 0.002(2)
OB1 0.086(2) 0.055(2) 0.060(2) 0.0052(16) 0.0249(18) 0.0059(17)
C3B1 0.059(2) 0.048(2) 0.060(3) 0.000(2) 0.029(2) 0.0026(18)
C4B1 0.082(3) 0.061(3) 0.055(3) 0.000(2) 0.032(2) -0.005(2)
C5B1 0.115(5) 0.082(4) 0.056(3) 0.004(3) 0.030(3) 0.013(4)
C6B1 0.094(4) 0.082(5) 0.080(4) -0.014(4) 0.011(4) 0.015(4)
C7B1 0.065(3) 0.093(5) 0.113(6) -0.010(5) 0.010(3) -0.003(3)
C8B1 0.066(3) 0.070(3) 0.089(4) 0.000(3) 0.027(3) -0.008(3)
CC2 0.060(2) 0.039(2) 0.061(3) 0.0017(18) 0.035(2) 0.0014(17)
OC2 0.081(2) 0.0406(18) 0.138(4) 0.008(2) 0.068(3) 0.0047(15)
NB2 0.0550(18) 0.0391(17) 0.071(2) 0.0046(16) 0.0364(18) 0.0038(14)
C1B2 0.049(2) 0.044(2) 0.066(3) 0.0010(18) 0.029(2) 0.0044(16)
C2B2 0.056(2) 0.059(3) 0.060(3) 0.003(2) 0.023(2) 0.002(2)
OB2 0.097(3) 0.062(2) 0.058(2) -0.0003(18) 0.026(2) 0.005(2)
C3B2 0.050(2) 0.056(2) 0.062(3) 0.000(2) 0.026(2) 0.0024(18)
C4B2 0.080(3) 0.093(5) 0.076(4) 0.002(3) 0.046(3) 0.023(3)
C5B2 0.110(5) 0.119(6) 0.082(4) 0.004(5) 0.060(4) 0.030(5)
C6B2 0.124(5) 0.105(5) 0.061(3) 0.006(4) 0.051(4) 0.002(4)
C7B2 0.113(5) 0.102(6) 0.072(4) 0.024(4) 0.040(4) 0.025(4)
C8B2 0.088(4) 0.079(4) 0.076(4) 0.020(3) 0.046(3) 0.020(3)

loop_
_atom_type_symbol
_atom_type_description
_atom_type_scat_dispersion_real
_atom_type_scat_dispersion_imag
_atom_type_scat_source
C C 0.0181 0.0091 'International Tables Vol C Tables 4.2.6.8 and 6.1.1.4'
H H 0.0000 0.0000 'International Tables Vol C Tables 4.2.6.8 and 6.1.1.4'
N N 0.0311 0.0180 'International Tables Vol C Tables 4.2.6.8 and 6.1.1.4'
O O 0.0492 0.0322 'International Tables Vol C Tables 4.2.6.8 and 6.1.1.4'

loop_
_geom_angle_atom_site_label_1
_geom_angle_atom_site_label_2
_geom_angle_atom_site_label_3
_geom_angle
_geom_angle_site_symmetry_1
_geom_angle_site_symmetry_3
_geom_angle_publ_flag
C6 C1 C2 119.0(4) . . ?
C6 C1 CC1 120.9(4) . . ?
C2 C1 CC1 120.1(4) . . ?
C3 C2 C1 120.3(4) . . ?
C2 C3 C4 119.9(4) . . ?
C2 C3 CC2 119.6(4) . . ?
C4 C3 CC2 120.5(4) . . ?
C5 C4 C3 120.0(4) . . ?
C6 C5 C4 119.9(5) . . ?
C5 C6 C1 120.7(4) . . ?
OC1 CC1 NB1 122.2(4) . . ?
OC1 CC1 C1 123.1(4) . . ?
NB1 CC1 C1 114.7(4) . . ?
CC1 NB1 C1B1 122.2(4) . . ?
NB1 C1B1 C3B1 114.2(4) . . ?
NB1 C1B1 C2B1 107.9(4) . . ?
C3B1 C1B1 C2B1 110.9(4) . . ?
OB1 C2B1 C1B1 114.2(4) . . ?
C4B1 C3B1 C8B1 117.8(5) . . ?
C4B1 C3B1 C1B1 120.3(4) . . ?
C8B1 C3B1 C1B1 121.8(5) . . ?
C5B1 C4B1 C3B1 122.0(6) . . ?
C6B1 C5B1 C4B1 119.5(7) . . ?
C7B1 C6B1 C5B1 119.7(7) . . ?
C6B1 C7B1 C8B1 120.9(7) . . ?
C3B1 C8B1 C7B1 120.0(6) . . ?
OC2 CC2 NB2 123.8(4) . . ?
OC2 CC2 C3 121.3(4) . . ?
NB2 CC2 C3 115.0(4) . . ?
CC2 NB2 C1B2 121.9(4) . . ?
NB2 C1B2 C3B2 113.6(4) . . ?
NB2 C1B2 C2B2 108.9(4) . . ?
C3B2 C1B2 C2B2 110.5(4) . . ?
OB2 C2B2 C1B2 113.1(4) . . ?
C4B2 C3B2 C8B2 117.7(5) . . ?
C4B2 C3B2 C1B2 120.0(5) . . ?
C8B2 C3B2 C1B2 122.2(4) . . ?
C3B2 C4B2 C5B2 121.1(6) . . ?
C4B2 C5B2 C6B2 120.2(6) . . ?
C7B2 C6B2 C5B2 118.7(6) . . ?
C6B2 C7B2 C8B2 121.1(7) . . ?
C3B2 C8B2 C7B2 120.8(6) . . ?

loop_
_geom_bond_atom_site_label_1
_geom_bond_atom_site_label_2
_geom_bond_distance
_geom_bond_site_symmetry_2
_geom_bond_publ_flag
C1 C6 1.390(7) . ?
C1 C2 1.394(6) . ?
C1 CC1 1.487(6) . ?
C2 C3 1.387(6) . ?
C3 C4 1.390(7) . ?
C3 CC2 1.501(5) . ?
C4 C5 1.386(6) . ?
C5 C6 1.384(7) . ?
CC1 OC1 1.228(6) . ?
CC1 NB1 1.349(6) . ?
NB1 C1B1 1.455(5) . ?
C1B1 C3B1 1.506(7) . ?
C1B1 C2B1 1.533(6) . ?
C2B1 OB1 1.402(6) . ?
C3B1 C4B1 1.385(7) . ?
C3B1 C8B1 1.388(7) . ?
C4B1 C5B1 1.382(8) . ?
C5B1 C6B1 1.372(11) . ?
C6B1 C7B1 1.371(12) . ?
C7B1 C8B1 1.393(10) . ?
CC2 OC2 1.229(6) . ?
CC2 NB2 1.337(5) . ?
NB2 C1B2 1.455(5) . ?
C1B2 C3B2 1.504(7) . ?
C1B2 C2B2 1.528(7) . ?
C2B2 OB2 1.406(6) . ?
C3B2 C4B2 1.377(7) . ?
C3B2 C8B2 1.382(8) . ?
C4B2 C5B2 1.384(9) . ?
C5B2 C6B2 1.384(12) . ?
C6B2 C7B2 1.355(10) . ?
C7B2 C8B2 1.385(9) . ?

loop_
_geom_hbond_atom_site_label_D
_geom_hbond_atom_site_label_H
_geom_hbond_atom_site_label_A
_geom_hbond_distance_DH
_geom_hbond_distance_HA
_geom_hbond_distance_DA
_geom_hbond_angle_DHA
_geom_hbond_site_symmetry_A
_geom_hbond_publ_flag
NB1 HB1 OC1 0.88(8) 2.10(8) 2.974(5) 179(5) 1_565 yes
OB1 HOB1 OB2 0.82 1.98 2.772(6) 161.2 3_445 yes
NB2 HB2 OC2 0.96(7) 1.96(7) 2.911(5) 173(6) 1_565 yes
OB2 HOB2 OB1 0.82 1.88 2.696(6) 174.2 3_545 yes
